data_2020272
loop_
_publ_author_name
'Lemoine, P.'
'Tomas, A.'
'Carre, D.'
'Likforman, A.'
'Guittard, M.'

_publ_section_title
;
 Structure du sulfure d'ytterbium et d'indium Yb18 In7.33 S36
;
_journal_name_full 'Acta Crystallographica C (39,1983-)'
_journal_page_first 1858
_journal_page_last 1861
_journal_volume 45
_journal_year 1989
_chemical_formula_sum 'In7.33 S36 Yb18'
_chemical_name_systematic 'Yb18 In7.33 S36'
_space_group_IT_number 176
_symmetry_space_group_name_Hall '-P 6c'
_symmetry_space_group_name_H-M 'P 63/m'
_cell_angle_alpha 90
_cell_angle_beta 90
_cell_angle_gamma 120
_cell_formula_units_Z 1
_cell_length_a 20.688
_cell_length_b 20.688
_cell_length_c 3.861
_cell_volume 1431.092
_citation_journal_id_ASTM ACSCEE
_cod_data_source_file Lemoine_ACSCEE_1989_886.cif
_cod_data_source_block In7.33S36Yb18
_cod_database_code 2020272

loop_
_symmetry_equiv_pos_as_xyz
x,y,z
x-y,x,z+1/2
-y,x-y,z
-x,-y,z+1/2
-x+y,-x,z
y,-x+y,z+1/2
-x,-y,-z
-x+y,-x,-z-1/2
y,-x+y,-z
x,y,-z-1/2
x-y,x,-z
-y,x-y,-z-1/2

loop_
_atom_site_label
_atom_site_type_symbol
_atom_site_fract_x
_atom_site_fract_y
_atom_site_fract_z
_atom_site_occupancy
_atom_site_U_iso_or_equiv
S6 S-2 0.169 0.0332 0.25 1 0.0
In3 In+3 0.4351 0.2259 0.25 0.333 0.0
Yb3 Yb+2 0.4495 0.901 0.25 0.667 0.0
S2 S-2 0.2356 0.3546 0.25 1 0.0
Yb2 Yb+2 0.1078 0.2336 0.25 0.667 0.0
In1 In+3 0.1078 0.2336 0.25 0.222 0.0
Yb4 Yb+2 0.4351 0.2259 0.25 0.667 0.0
S4 S-2 0.3137 0.2361 0.25 1 0.0
S3 S-2 0.2052 0.5169 0.25 1 0.0
In4 In+3 0.6667 0.3333 0.25 1 0.0
S1 S-2 0.5812 0.0234 0.25 1 0.0
Yb1 Yb+2 0.3453 0.0165 0.25 1 0.0
In2 In+3 0.4495 0.901 0.25 0.333 0.0
S5 S-2 0.5071 0.1514 0.25 1 0.0
